data_7215833
loop_
_publ_author_name
'Fang, Wei-Hui'
'Yang, Guo-Yu'

_publ_section_title
;
 Bilayer architecture based on hexanuclear heterometal cluster units
;
_journal_issue 29
_journal_name_full CrystEngComm
_journal_page_first 6790
_journal_paper_doi 10.1039/c4ce00747f
_journal_volume 16
_journal_year 2014
_chemical_formula_sum 'C48 H42 Cl2 Cu3 Eu N4 O22'
_chemical_formula_weight 1440.34
_chemical_name_systematic
; 
 ? 
;
_space_group_IT_number 2
_symmetry_cell_setting triclinic
_symmetry_space_group_name_Hall '-P 1'
_symmetry_space_group_name_H-M 'P -1'
_atom_sites_solution_hydrogens geom
_atom_sites_solution_primary direct
_atom_sites_solution_secondary difmap
_audit_creation_method SHELXL-97
_cell_angle_alpha 108.495(5)
_cell_angle_beta 117.49
_cell_angle_gamma 96.862(6)
_cell_formula_units_Z 2
_cell_length_a 15.026(9)
_cell_length_b 15.473(9)
_cell_length_c 15.512(9)
_cell_measurement_reflns_used 6440
_cell_measurement_temperature 293(2)
_cell_measurement_theta_max 27.3910
_cell_measurement_theta_min 2.0195
_cell_volume 2879(3)
_computing_structure_refinement 'SHELXL-97 (Sheldrick, 1997)'
_computing_structure_solution 'SHELXS-97 (Sheldrick, 1990)'
_diffrn_ambient_temperature 293(2)
_diffrn_measured_fraction_theta_full 0.967
_diffrn_measured_fraction_theta_max 0.967
_diffrn_measurement_device_type 'SCX mini'
_diffrn_measurement_method CCD_Profile_fitting
_diffrn_radiation_monochromator graphite
_diffrn_radiation_source 'fine-focus sealed tube'
_diffrn_radiation_type MoK\a
_diffrn_radiation_wavelength 0.71073
_diffrn_reflns_av_R_equivalents 0.0651
_diffrn_reflns_av_sigmaI/netI 0.1115
_diffrn_reflns_limit_h_max 17
_diffrn_reflns_limit_h_min -17
_diffrn_reflns_limit_k_max 18
_diffrn_reflns_limit_k_min -18
_diffrn_reflns_limit_l_max 18
_diffrn_reflns_limit_l_min -17
_diffrn_reflns_number 18482
_diffrn_reflns_theta_full 25.10
_diffrn_reflns_theta_max 25.10
_diffrn_reflns_theta_min 2.59
_diffrn_standards_decay_% none
_diffrn_standards_interval_count none
_diffrn_standards_interval_time none
_diffrn_standards_number none
_exptl_absorpt_coefficient_mu 2.339
_exptl_absorpt_correction_T_max 1.0000
_exptl_absorpt_correction_T_min 0.5773
_exptl_absorpt_correction_type multi-scan
_exptl_absorpt_process_details 'SADABS (Sheldrick, 1996)'
_exptl_crystal_colour blue
_exptl_crystal_density_diffrn 1.662
_exptl_crystal_density_method 'not measured'
_exptl_crystal_description plate
_exptl_crystal_F_000 1436
_exptl_crystal_size_max 0.32
_exptl_crystal_size_mid 0.24
_exptl_crystal_size_min 0.09
_refine_diff_density_max 1.920
_refine_diff_density_min -3.919
_refine_diff_density_rms 0.170
_refine_ls_extinction_method none
_refine_ls_goodness_of_fit_ref 1.048
_refine_ls_hydrogen_treatment mixed
_refine_ls_matrix_type full
_refine_ls_number_parameters 740
_refine_ls_number_reflns 9913
_refine_ls_number_restraints 53
_refine_ls_restrained_S_all 1.046
_refine_ls_R_factor_all 0.1172
_refine_ls_R_factor_gt 0.0882
_refine_ls_shift/su_max 0.000
_refine_ls_shift/su_mean 0.000
_refine_ls_structure_factor_coef Fsqd
_refine_ls_weighting_details 'calc w=1/[\s^2^(Fo^2^)+(0.1282P)^2^+5.2450P] where P=(Fo^2^+2Fc^2^)/3'
_refine_ls_weighting_scheme calc
_refine_ls_wR_factor_gt 0.2165
_refine_ls_wR_factor_ref 0.2465
_reflns_number_gt 6934
_reflns_number_total 9913
_reflns_threshold_expression >2sigma(I)
_cod_data_source_file c4ce00747f1.cif
_cod_data_source_block 1
_cod_depositor_comments
;
The following automatic conversions were performed:

'_exptl_absorpt_correction_type' value 'Multi-scan' changed to
'multi-scan' according to
/usr/data/users/saulius/crontab/automatic-downloads/rss-feeds/RSC/lib/dictionaries/cif_core.dic
dictionary named 'cif_core.dic' version 2.4.2 from 2011-04-26.

Automatic conversion script
Id: cif_fix_values 2281 2013-09-26 08:29:07Z andrius 

 Adding full bibliography for 7215833.cif.
;
_cod_original_sg_symbol_H-M p-1
_cod_database_code 7215833

loop_
_symmetry_equiv_pos_as_xyz
'x, y, z'
'-x, -y, -z'

loop_
_atom_site_label
_atom_site_type_symbol
_atom_site_fract_x
_atom_site_fract_y
_atom_site_fract_z
_atom_site_U_iso_or_equiv
_atom_site_adp_type
_atom_site_occupancy
_atom_site_symmetry_multiplicity
_atom_site_calc_flag
_atom_site_refinement_flags
_atom_site_disorder_group
Eu Eu 0.84291(4) 0.51077(4) 0.97134(4) 0.0396(2) Uani 1 1 d . .
Cu1 Cu 0.65603(11) 0.27427(8) 0.80407(10) 0.0405(3) Uani 1 1 d . .
Cu2 Cu 0.65562(10) 0.39146(8) 0.68636(9) 0.0393(3) Uani 1 1 d . .
Cu3 Cu 0.9727(3) 0.0805(3) 1.5737(3) 0.0741(10) Uani 0.50 1 d P .
Cu3' Cu 0.9933(5) 0.1673(6) 1.6652(6) 0.147(3) Uani 0.50 1 d P .
Cl1 Cl 0.3841(4) 0.2748(4) 0.6055(4) 0.1102(16) Uani 1 1 d D .
Cl2 Cl 0.6151(11) -0.0210(13) 1.1037(11) 0.398(13) Uani 1 1 d D .
C1 C 0.6875(8) 0.5958(8) 0.7954(9) 0.042(2) Uani 1 1 d . .
C2 C 0.6593(12) 0.8451(9) 0.8606(10) 0.067(4) Uani 1 1 d . .
H2A H 0.6552 0.8915 0.9129 0.080 Uiso 1 1 calc R .
C3 C 0.6713(10) 0.7582(8) 0.8674(9) 0.053(3) Uani 1 1 d . .
H3A H 0.6780 0.7483 0.9259 0.064 Uiso 1 1 calc R .
C4 C 0.6732(8) 0.6877(7) 0.7877(8) 0.041(2) Uani 1 1 d . .
C5 C 0.6593(9) 0.7031(8) 0.6984(9) 0.049(3) Uani 1 1 d . .
H5A H 0.6552 0.6542 0.6418 0.059 Uiso 1 1 calc R .
C6 C 0.6517(9) 0.7885(8) 0.6934(9) 0.052(3) Uani 1 1 d . .
H6A H 0.6454 0.7983 0.6350 0.062 Uiso 1 1 calc R .
C7 C 0.6535(10) 0.8609(8) 0.7755(10) 0.056(3) Uani 1 1 d . .
C8 C 0.5839(10) 1.0903(8) 0.8054(11) 0.058(3) Uani 1 1 d . .
H8A H 0.5448 1.1207 0.8296 0.070 Uiso 1 1 calc R .
C9 C 0.5809(11) 1.0016(8) 0.7997(11) 0.063(3) Uani 1 1 d . .
H9A H 0.5360 0.9708 0.8142 0.076 Uiso 1 1 calc R .
C10 C 0.6445(9) 0.9546(7) 0.7721(9) 0.048(3) Uani 1 1 d . .
C11 C 0.7033(10) 1.0034(8) 0.7405(10) 0.057(3) Uani 1 1 d . .
H11A H 0.7429 0.9745 0.7159 0.068 Uiso 1 1 calc R .
C12 C 0.7000(10) 1.0933(7) 0.7472(10) 0.051(3) Uani 1 1 d . .
H12A H 0.7406 1.1256 0.7295 0.061 Uiso 1 1 calc R .
C13 C 0.6837(9) 0.3688(9) 1.0123(9) 0.046(3) Uani 1 1 d . .
C14 C 0.6775(11) 0.4459(9) 1.2667(10) 0.057(3) Uani 1 1 d . .
H14A H 0.6896 0.5027 1.3209 0.069 Uiso 1 1 calc R .
C15 C 0.6907(10) 0.4492(8) 1.1847(8) 0.054(3) Uani 1 1 d . .
H15A H 0.7128 0.5084 1.1856 0.064 Uiso 1 1 calc R .
C16 C 0.6710(9) 0.3649(8) 1.1010(9) 0.047(3) Uani 1 1 d . .
C17 C 0.6347(12) 0.2793(9) 1.1024(10) 0.065(4) Uani 1 1 d . .
H17A H 0.6143 0.2226 1.0437 0.078 Uiso 1 1 calc R .
C18 C 0.6272(11) 0.2732(8) 1.1828(10) 0.062(3) Uani 1 1 d . .
H18A H 0.6094 0.2138 1.1834 0.075 Uiso 1 1 calc R .
C19 C 0.6471(9) 0.3602(8) 1.2686(8) 0.046(3) Uani 1 1 d . .
C20 C 0.5999(10) 0.4251(8) 1.4953(8) 0.051(3) Uani 1 1 d . .
H20A H 0.5710 0.4677 1.5226 0.061 Uiso 1 1 calc R .
C21 C 0.6005(9) 0.4216(8) 1.4069(8) 0.045(3) Uani 1 1 d . .
H21A H 0.5733 0.4628 1.3770 0.054 Uiso 1 1 calc R .
C22 C 0.6396(9) 0.3595(8) 1.3601(8) 0.044(2) Uani 1 1 d . .
C23 C 0.6744(11) 0.2964(9) 1.4088(10) 0.062(3) Uani 1 1 d . .
H23A H 0.6955 0.2481 1.3773 0.075 Uiso 1 1 calc R .
C24 C 0.6774(11) 0.3049(8) 1.5003(9) 0.056(3) Uani 1 1 d . .
H24A H 0.7059 0.2660 1.5335 0.067 Uiso 1 1 calc R .
C25 C 1.0646(8) 0.5094(8) 1.1928(8) 0.041(2) Uani 1 1 d . .
C26 C 0.9696(11) 0.4541(12) 1.2739(13) 0.076(4) Uani 1 1 d . .
H26A H 0.9193 0.4820 1.2428 0.091 Uiso 1 1 calc R .
C27 C 0.9545(10) 0.4026(12) 1.3257(13) 0.079(5) Uani 1 1 d . .
H27A H 0.8909 0.3900 1.3229 0.095 Uiso 1 1 calc R .
C28 C 1.0343(12) 0.3688(12) 1.3831(13) 0.078(4) Uani 1 1 d . .
C29 C 1.1231(10) 0.3822(10) 1.3771(11) 0.064(4) Uani 1 1 d . .
H29A H 1.1753 0.3568 1.4104 0.077 Uiso 1 1 calc R .
C30 C 1.1357(10) 0.4316(9) 1.3238(10) 0.057(3) Uani 1 1 d . .
H30A H 1.1987 0.4433 1.3255 0.069 Uiso 1 1 calc R .
C31 C 1.0579(8) 0.4655(8) 1.2666(9) 0.045(2) Uani 1 1 d . .
C32' C 1.076(3) 0.220(2) 1.546(3) 0.14(2) Uiso 0.50 1 d PG 1
H32A H 1.1119 0.1763 1.5586 0.174 Uiso 0.50 1 calc PR 1
C33' C 1.087(3) 0.268(3) 1.488(3) 0.16(3) Uani 0.50 1 d PG 1
H33A H 1.1306 0.2565 1.4615 0.198 Uiso 0.50 1 calc PR 1
C34' C 1.032(3) 0.333(2) 1.469(2) 0.074(11) Uani 0.50 1 d PG 1
C35' C 0.967(2) 0.3503(18) 1.509(2) 0.113(14) Uani 0.50 1 d PGU 1
H35A H 0.9305 0.3939 1.4962 0.136 Uiso 0.50 1 calc PR 1
C36' C 0.9556(19) 0.302(2) 1.5669(19) 0.102(12) Uani 0.50 1 d PG 1
H36A H 0.9117 0.3137 1.5933 0.122 Uiso 0.50 1 calc PR 1
N3' N 1.010(2) 0.2370(19) 1.586(2) 0.110(12) Uani 0.50 1 d PG 1
C32 C 1.0791(12) 0.2501(17) 1.5665(13) 0.077(11) Uani 0.50 1 d PG 2
H32B H 1.1342 0.2579 1.6325 0.093 Uiso 0.50 1 calc PR 2
C33 C 1.0924(13) 0.3107(17) 1.5207(17) 0.088(13) Uani 0.50 1 d PG 2
H33B H 1.1565 0.3589 1.5561 0.106 Uiso 0.50 1 calc PR 2
C34 C 1.0101(16) 0.2991(14) 1.4219(16) 0.054(9) Uani 0.50 1 d PG 2
C35 C 0.9144(13) 0.2270(13) 1.3690(12) 0.069(8) Uani 0.50 1 d PG 2
H35B H 0.8594 0.2193 1.3030 0.083 Uiso 0.50 1 calc PR 2
C36 C 0.9011(12) 0.1665(13) 1.4148(14) 0.106(13) Uani 0.50 1 d PG 2
H36B H 0.8370 0.1182 1.3794 0.127 Uiso 0.50 1 calc PR 2
N3 N 0.9834(14) 0.1780(14) 1.5136(14) 0.066(7) Uani 0.50 1 d PG 2
C37 C 1.0653(9) 0.6782(7) 1.0255(7) 0.039(2) Uani 1 1 d . .
C38 C 0.9631(12) 0.8452(13) 0.9022(14) 0.088(5) Uani 1 1 d . .
H38A H 0.9036 0.8653 0.8809 0.106 Uiso 1 1 calc R .
C39 C 0.9723(11) 0.7837(11) 0.9506(13) 0.078(5) Uani 1 1 d . .
H39A H 0.9196 0.7631 0.9620 0.093 Uiso 1 1 calc R .
C40 C 1.0610(9) 0.7518(8) 0.9831(9) 0.048(3) Uani 1 1 d . .
C41 C 1.1371(10) 0.7897(9) 0.9689(10) 0.058(3) Uani 1 1 d . .
H41A H 1.1986 0.7727 0.9932 0.070 Uiso 1 1 calc R .
C42 C 1.1286(11) 0.8512(9) 0.9212(10) 0.062(3) Uani 1 1 d . .
H42A H 1.1836 0.8747 0.9140 0.075 Uiso 1 1 calc R .
C43 C 1.0401(10) 0.8786(10) 0.8838(10) 0.062(3) Uani 1 1 d . .
C44 C 1.0897(11) 1.0556(11) 0.7776(14) 0.068(7) Uani 0.50 1 d PGU 1
H44A H 1.1443 1.1076 0.7979 0.081 Uiso 0.50 1 calc PR 1
C45 C 1.1043(11) 1.0081(13) 0.8433(12) 0.074(8) Uani 0.50 1 d PG 1
H45A H 1.1686 1.0284 0.9074 0.088 Uiso 0.50 1 calc PR 1
C46 C 1.0226(13) 0.9302(13) 0.8130(13) 0.069(11) Uani 0.50 1 d PG 1
C47 C 0.9265(11) 0.8999(11) 0.7171(13) 0.059(6) Uani 0.50 1 d PG 1
H47A H 0.8719 0.8478 0.6968 0.071 Uiso 0.50 1 calc PR 1
C48 C 0.9120(10) 0.9473(12) 0.6514(10) 0.056(6) Uani 0.50 1 d PG 1
H48A H 0.8476 0.9270 0.5872 0.068 Uiso 0.50 1 calc PR 1
N4 N 0.9936(12) 1.0252(12) 0.6817(12) 0.072(7) Uani 0.50 1 d PG 1
C44' C 1.056(3) 1.010(3) 0.727(3) 0.15(2) Uiso 0.50 1 d PG 2
H44B H 1.0846 1.0063 0.6846 0.178 Uiso 0.50 1 calc PR 2
C45' C 1.058(2) 0.944(2) 0.770(3) 0.144(18) Uiso 0.50 1 d PG 2
H45B H 1.0867 0.8952 0.7562 0.173 Uiso 0.50 1 calc PR 2
C46' C 1.015(2) 0.9498(17) 0.834(2) 0.078(13) Uiso 0.50 1 d PG 2
C47' C 0.972(2) 1.022(2) 0.855(2) 0.093(10) Uiso 0.50 1 d PG 2
H47B H 0.9438 1.0264 0.8982 0.112 Uiso 0.50 1 calc PR 2
C48' C 0.971(2) 1.0889(18) 0.812(3) 0.134(16) Uiso 0.50 1 d PG 2
H48B H 0.9417 1.1374 0.8265 0.161 Uiso 0.50 1 calc PR 2
N4' N 1.013(3) 1.083(2) 0.748(3) 0.171(19) Uiso 0.50 1 d PG 2
N1 N 0.6400(7) 1.1378(6) 0.7784(7) 0.045(2) Uani 1 1 d . .
N2 N 0.6388(7) 0.3702(6) 1.5442(7) 0.045(2) Uani 1 1 d . .
O1 O 0.7423(6) 0.6012(5) 0.8892(6) 0.0474(18) Uani 1 1 d . .
O2 O 0.6431(6) 0.5210(5) 0.7082(5) 0.0414(17) Uani 1 1 d . .
O3 O 0.6392(6) 0.2953(5) 0.9275(6) 0.0457(18) Uani 1 1 d . .
O4 O 0.7441(6) 0.4497(6) 1.0361(6) 0.0504(19) Uani 1 1 d . .
O5 O 0.9837(6) 0.5240(6) 1.1350(6) 0.056(2) Uani 1 1 d . .
O6 O 1.1496(6) 0.5237(5) 1.1924(6) 0.0486(19) Uani 1 1 d . .
O7 O 0.9836(6) 0.6409(6) 1.0202(6) 0.054(2) Uani 1 1 d . .
O8 O 1.1489(6) 0.6541(5) 1.0618(6) 0.0456(17) Uani 1 1 d . .
O9 O 0.6706(6) 0.2658(5) 0.6834(6) 0.0478(18) Uani 1 1 d . .
H0B H 0.6818 0.2197 0.6405 0.057 Uiso 1 1 d R .
O10 O 0.6705(5) 0.4054(4) 0.8213(5) 0.0366(15) Uani 1 1 d . .
H0A H 0.6151 0.4257 0.8277 0.044 Uiso 1 1 d R .
O11 O 0.3440(19) 0.3368(16) 0.6600(18) 0.268(13) Uiso 1 1 d D .
O12 O 0.2986(13) 0.2019(12) 0.5046(11) 0.222(10) Uiso 1 1 d D .
O13 O 0.454(2) 0.332(2) 0.590(3) 0.23(4) Uiso 0.50 1 d PD .
O13' O 0.445(2) 0.337(3) 0.592(3) 0.14(2) Uani 0.50 1 d PU .
O14 O 0.443(2) 0.232(2) 0.6750(18) 0.13(2) Uani 0.50 1 d PD .
O14' O 0.435(3) 0.225(3) 0.659(4) 0.17(3) Uani 0.50 1 d PU .
O15 O 0.5017(15) -0.062(4) 1.039(3) 0.87(9) Uiso 1 1 d D .
O16 O 0.650(3) 0.036(2) 1.061(2) 0.332(17) Uiso 1 1 d D .
O17 O 0.663(5) -0.097(3) 1.104(4) 0.78(9) Uiso 1 1 d D .
O18 O 0.647(3) 0.039(2) 1.2122(16) 0.337(19) Uiso 1 1 d D .
O1W O 0.8465(8) 0.6499(6) 1.1120(7) 0.076(3) Uani 1 1 d . .
H1WC H 0.8496 0.6986 1.0980 0.091 Uiso 1 1 d R .
H1WA H 0.9004 0.6626 1.1728 0.091 Uiso 1 1 d R .
O2W O 0.5478(6) 0.0856(6) 0.4973(6) 0.050 Uiso 1 1 d D .
H21 H 0.491(5) 0.082(8) 0.494(10) 0.075 Uiso 1 1 d D .
H22 H 0.562(8) 0.132(6) 0.484(10) 0.075 Uiso 1 1 d D .
O3W O 0.5256(15) 0.4762(11) 0.8709(13) 0.135(5) Uiso 1 1 d D .
H31 H 0.53(2) 0.528(9) 0.866(19) 0.203 Uiso 1 1 d D .
H32 H 0.53(2) 0.485(17) 0.928(11) 0.203 Uiso 1 1 d D .
O4W O 0.8786(8) 0.2584(8) 1.7265(9) 0.079(3) Uiso 1 1 d D .
H41 H 0.897(11) 0.216(7) 1.696(12) 0.118 Uiso 1 1 d D .
H42 H 0.923(9) 0.311(4) 1.752(13) 0.118 Uiso 1 1 d D .

loop_
_atom_site_aniso_label
_atom_site_aniso_U_11
_atom_site_aniso_U_22
_atom_site_aniso_U_33
_atom_site_aniso_U_23
_atom_site_aniso_U_13
_atom_site_aniso_U_12
Eu 0.0518(4) 0.0393(3) 0.0409(3) 0.0275(2) 0.0269(3) 0.0172(2)
Cu1 0.0641(9) 0.0332(6) 0.0431(7) 0.0237(6) 0.0363(6) 0.0206(6)
Cu2 0.0623(8) 0.0358(7) 0.0364(6) 0.0231(5) 0.0318(6) 0.0229(6)
Cu3 0.091(3) 0.088(3) 0.086(2) 0.069(2) 0.054(2) 0.040(2)
Cu3' 0.163(5) 0.200(7) 0.188(6) 0.178(6) 0.106(5) 0.080(5)
Cl1 0.080(3) 0.128(4) 0.105(3) 0.045(3) 0.040(3) 0.026(3)
Cl2 0.321(17) 0.48(3) 0.297(17) 0.045(17) 0.229(15) -0.124(18)
C1 0.045(6) 0.051(6) 0.062(7) 0.046(6) 0.035(5) 0.028(5)
C2 0.115(11) 0.054(7) 0.052(7) 0.042(6) 0.046(7) 0.034(7)
C3 0.076(8) 0.052(7) 0.043(6) 0.028(5) 0.033(6) 0.026(6)
C4 0.040(6) 0.038(5) 0.049(6) 0.021(5) 0.024(5) 0.014(4)
C5 0.069(8) 0.042(6) 0.045(6) 0.028(5) 0.029(6) 0.025(5)
C6 0.060(7) 0.052(7) 0.049(6) 0.028(6) 0.028(6) 0.022(6)
C7 0.070(8) 0.046(6) 0.056(7) 0.029(6) 0.030(6) 0.026(6)
C8 0.074(8) 0.038(6) 0.094(9) 0.040(7) 0.057(8) 0.029(6)
C9 0.083(9) 0.047(7) 0.097(10) 0.049(7) 0.062(8) 0.027(6)
C10 0.063(7) 0.034(5) 0.056(6) 0.027(5) 0.033(6) 0.017(5)
C11 0.073(8) 0.049(7) 0.070(8) 0.021(6) 0.053(7) 0.032(6)
C12 0.074(8) 0.037(6) 0.078(8) 0.038(6) 0.057(7) 0.021(5)
C13 0.047(6) 0.065(8) 0.046(6) 0.037(6) 0.030(5) 0.024(6)
C14 0.081(9) 0.053(7) 0.053(7) 0.027(6) 0.044(7) 0.020(6)
C15 0.095(9) 0.045(6) 0.035(5) 0.027(5) 0.039(6) 0.022(6)
C16 0.063(7) 0.048(6) 0.049(6) 0.024(5) 0.041(6) 0.017(5)
C17 0.102(11) 0.052(7) 0.059(7) 0.016(6) 0.062(8) 0.018(7)
C18 0.107(11) 0.035(6) 0.062(7) 0.024(6) 0.056(8) 0.017(6)
C19 0.058(7) 0.045(6) 0.037(5) 0.019(5) 0.026(5) 0.019(5)
C20 0.081(8) 0.055(7) 0.047(6) 0.033(6) 0.044(6) 0.039(6)
C21 0.054(6) 0.060(7) 0.031(5) 0.026(5) 0.024(5) 0.027(5)
C22 0.059(7) 0.046(6) 0.035(5) 0.019(5) 0.030(5) 0.017(5)
C23 0.102(10) 0.060(8) 0.061(7) 0.041(7) 0.056(8) 0.041(7)
C24 0.092(9) 0.053(7) 0.055(7) 0.039(6) 0.048(7) 0.045(7)
C25 0.039(6) 0.047(6) 0.039(5) 0.022(5) 0.021(5) 0.008(5)
C26 0.065(8) 0.116(12) 0.114(11) 0.096(11) 0.063(9) 0.050(8)
C27 0.051(8) 0.117(12) 0.128(13) 0.101(11) 0.055(8) 0.044(8)
C28 0.093(11) 0.099(11) 0.107(11) 0.086(10) 0.068(10) 0.049(9)
C29 0.046(7) 0.094(10) 0.085(9) 0.073(9) 0.033(7) 0.031(7)
C30 0.052(7) 0.064(8) 0.065(7) 0.045(7) 0.025(6) 0.024(6)
C31 0.042(6) 0.049(6) 0.052(6) 0.035(5) 0.024(5) 0.012(5)
C33' 0.20(6) 0.26(7) 0.29(8) 0.26(7) 0.20(6) 0.18(6)
C34' 0.09(3) 0.10(3) 0.09(3) 0.07(3) 0.07(2) 0.04(2)
C35' 0.19(4) 0.14(3) 0.16(3) 0.13(3) 0.15(3) 0.11(3)
C36' 0.08(2) 0.15(3) 0.10(2) 0.09(3) 0.045(19) 0.02(2)
N3' 0.11(3) 0.17(3) 0.11(2) 0.13(3) 0.06(2) 0.08(3)
C32 0.07(2) 0.13(3) 0.10(2) 0.11(2) 0.050(19) 0.06(2)
C33 0.06(2) 0.11(3) 0.14(3) 0.11(3) 0.05(2) 0.032(19)
C34 0.08(2) 0.053(16) 0.046(16) 0.039(15) 0.034(15) 0.034(15)
C35 0.064(16) 0.064(16) 0.12(2) 0.080(18) 0.053(17) 0.035(14)
C36 0.11(3) 0.12(3) 0.10(2) 0.09(2) 0.04(2) 0.04(2)
N3 0.047(13) 0.093(18) 0.055(13) 0.047(13) 0.017(11) 0.016(12)
C37 0.049(6) 0.032(5) 0.032(5) 0.012(4) 0.022(5) 0.007(5)
C38 0.078(10) 0.146(15) 0.132(13) 0.124(13) 0.074(10) 0.063(10)
C39 0.070(9) 0.101(11) 0.132(13) 0.101(11) 0.067(9) 0.046(8)
C40 0.062(7) 0.037(6) 0.052(6) 0.023(5) 0.033(6) 0.019(5)
C41 0.055(7) 0.059(7) 0.080(8) 0.047(7) 0.037(7) 0.021(6)
C42 0.072(9) 0.064(8) 0.066(8) 0.047(7) 0.035(7) 0.022(7)
C43 0.059(8) 0.068(8) 0.051(7) 0.033(6) 0.018(6) 0.018(6)
C44 0.067(11) 0.060(10) 0.074(10) 0.049(9) 0.024(7) 0.018(8)
C45 0.069(18) 0.065(17) 0.075(18) 0.047(16) 0.021(15) 0.008(14)
C46 0.09(2) 0.12(3) 0.070(18) 0.08(2) 0.065(19) 0.09(2)
C47 0.040(13) 0.085(18) 0.077(17) 0.049(15) 0.038(12) 0.028(12)
C48 0.066(15) 0.078(17) 0.042(12) 0.043(13) 0.029(11) 0.021(13)
N4 0.083(17) 0.11(2) 0.082(16) 0.078(17) 0.059(14) 0.043(15)
N1 0.060(6) 0.034(5) 0.058(5) 0.031(4) 0.034(5) 0.025(4)
N2 0.055(6) 0.046(5) 0.049(5) 0.030(4) 0.032(4) 0.017(4)
O1 0.057(5) 0.037(4) 0.042(4) 0.020(3) 0.018(3) 0.020(3)
O2 0.065(5) 0.033(4) 0.036(4) 0.020(3) 0.030(3) 0.021(3)
O3 0.073(5) 0.037(4) 0.040(4) 0.020(3) 0.037(4) 0.014(4)
O4 0.068(5) 0.053(5) 0.047(4) 0.025(4) 0.041(4) 0.015(4)
O5 0.056(5) 0.074(6) 0.054(4) 0.047(4) 0.027(4) 0.025(4)
O6 0.065(5) 0.052(4) 0.042(4) 0.032(4) 0.031(4) 0.017(4)
O7 0.063(5) 0.053(5) 0.057(5) 0.036(4) 0.032(4) 0.017(4)
O8 0.052(5) 0.043(4) 0.049(4) 0.025(4) 0.028(4) 0.016(3)
O9 0.078(5) 0.032(4) 0.045(4) 0.017(3) 0.039(4) 0.025(4)
O10 0.052(4) 0.033(3) 0.042(4) 0.026(3) 0.029(3) 0.020(3)
O13' 0.067(15) 0.18(4) 0.14(3) 0.14(3) 0.011(13) -0.024(15)
O14 0.09(3) 0.20(5) 0.074(16) 0.09(2) -0.002(15) 0.01(2)
O14' 0.10(3) 0.12(3) 0.37(6) 0.16(3) 0.13(3) 0.09(3)
O1W 0.101(7) 0.060(6) 0.066(6) 0.021(5) 0.046(5) 0.027(5)

loop_
_atom_type_symbol
_atom_type_description
_atom_type_scat_dispersion_real
_atom_type_scat_dispersion_imag
_atom_type_scat_source
C C 0.0033 0.0016 'International Tables Vol C Tables 4.2.6.8 and 6.1.1.4'
H H 0.0000 0.0000 'International Tables Vol C Tables 4.2.6.8 and 6.1.1.4'
N N 0.0061 0.0033 'International Tables Vol C Tables 4.2.6.8 and 6.1.1.4'
O O 0.0106 0.0060 'International Tables Vol C Tables 4.2.6.8 and 6.1.1.4'
Cl Cl 0.1484 0.1585 'International Tables Vol C Tables 4.2.6.8 and 6.1.1.4'
Cu Cu 0.3201 1.2651 'International Tables Vol C Tables 4.2.6.8 and 6.1.1.4'
Eu Eu -0.1578 3.6682 'International Tables Vol C Tables 4.2.6.8 and 6.1.1.4'

loop_
_geom_angle_atom_site_label_1
_geom_angle_atom_site_label_2
_geom_angle_atom_site_label_3
_geom_angle
_geom_angle_site_symmetry_1
_geom_angle_site_symmetry_3
O5 Eu O7 76.0(3) . .
O5 Eu O1 142.7(3) . .
O7 Eu O1 80.7(3) . .
O5 Eu O4 80.4(3) . .
O7 Eu O4 143.3(3) . .
O1 Eu O4 102.9(3) . .
O5 Eu O10 141.9(2) . .
O7 Eu O10 140.8(2) . .
O1 Eu O10 70.1(2) . .
O4 Eu O10 70.8(2) . .
O5 Eu O8 74.9(3) . 2_767
O7 Eu O8 123.7(3) . 2_767
O1 Eu O8 142.3(2) . 2_767
O4 Eu O8 75.1(3) . 2_767
O10 Eu O8 74.0(2) . 2_767
O5 Eu O6 123.6(3) . 2_767
O7 Eu O6 74.9(3) . 2_767
O1 Eu O6 76.3(3) . 2_767
O4 Eu O6 141.8(3) . 2_767
O10 Eu O6 73.3(2) . 2_767
O8 Eu O6 82.9(2) 2_767 2_767
O5 Eu O1W 75.5(3) . .
O7 Eu O1W 75.5(3) . .
O1 Eu O1W 70.6(3) . .
O4 Eu O1W 71.5(3) . .
O10 Eu O1W 116.2(3) . .
O8 Eu O1W 138.3(3) 2_767 .
O6 Eu O1W 138.4(3) 2_767 .
O5 Eu Cu1 113.3(2) . .
O7 Eu Cu1 153.8(2) . .
O1 Eu Cu1 100.42(18) . .
O4 Eu Cu1 62.46(18) . .
O10 Eu Cu1 30.37(14) . .
O8 Eu Cu1 44.43(18) 2_767 .
O6 Eu Cu1 79.94(18) 2_767 .
O1W Eu Cu1 129.9(2) . .
O5 Eu Cu2 153.9(2) . .
O7 Eu Cu2 112.76(19) . .
O1 Eu Cu2 62.97(17) . .
O4 Eu Cu2 100.83(19) . .
O10 Eu Cu2 30.01(15) . .
O8 Eu Cu2 80.21(17) 2_767 .
O6 Eu Cu2 43.97(19) 2_767 .
O1W Eu Cu2 130.0(2) . .
Cu1 Eu Cu2 48.56(3) . .
O5 Eu Eu 55.5(2) . 2_767
O7 Eu Eu 55.9(2) . 2_767
O1 Eu Eu 129.1(2) . 2_767
O4 Eu Eu 127.7(2) . 2_767
O10 Eu Eu 127.85(16) . 2_767
O8 Eu Eu 67.80(18) 2_767 2_767
O6 Eu Eu 68.11(18) 2_767 2_767
O1W Eu Eu 115.9(2) . 2_767
Cu1 Eu Eu 107.62(4) . 2_767
Cu2 Eu Eu 107.51(4) . 2_767
O10 Cu1 O9 80.7(3) . .
O10 Cu1 O3 93.8(3) . .
O9 Cu1 O3 174.3(3) . .
O10 Cu1 N1 176.8(3) . 1_545
O9 Cu1 N1 96.2(3) . 1_545
O3 Cu1 N1 89.3(3) . 1_545
O10 Cu1 Cu2 40.29(19) . .
O9 Cu1 Cu2 41.5(2) . .
O3 Cu1 Cu2 132.9(2) . .
N1 Cu1 Cu2 136.5(3) 1_545 .
O10 Cu1 Eu 39.1(2) . .
O9 Cu1 Eu 92.7(2) . .
O3 Cu1 Eu 83.6(2) . .
N1 Cu1 Eu 142.4(3) 1_545 .
Cu2 Cu1 Eu 66.12(5) . .
O10 Cu2 O2 92.4(3) . .
O10 Cu2 O9 80.0(3) . .
O2 Cu2 O9 172.4(3) . .
O10 Cu2 N2 177.3(3) . 1_554
O2 Cu2 N2 90.3(3) . 1_554
O9 Cu2 N2 97.3(3) . 1_554
O10 Cu2 Cu1 40.19(18) . .
O2 Cu2 Cu1 131.7(2) . .
O9 Cu2 Cu1 40.9(2) . .
N2 Cu2 Cu1 137.1(3) 1_554 .
O10 Cu2 Eu 38.5(2) . .
O2 Cu2 Eu 82.2(2) . .
O9 Cu2 Eu 91.6(2) . .
N2 Cu2 Eu 142.8(3) 1_554 .
Cu1 Cu2 Eu 65.32(5) . .
Cu3' Cu3 N4 80(8) . 1_546
Cu3' Cu3 N3 82.1(7) . .
N4 Cu3 N3 160(7) 1_546 .
Cu3' Cu3 N3' 56.0(7) . .
N4 Cu3 N3' 134(7) 1_546 .
N3 Cu3 N3' 26.4(7) . .
Cu3' Cu3 N4' 56(9) . 1_546
N4 Cu3 N4' 23(10) 1_546 1_546
N3 Cu3 N4' 137(8) . 1_546
N3' Cu3 N4' 111(8) . 1_546
Cu3 Cu3' N3' 85.0(9) . .
Cu3 Cu3' N4' 87(10) . 1_546
N3' Cu3' N4' 163(10) . 1_546
Cu3 Cu3' N4 61(6) . 1_546
N3' Cu3' N4 143(6) . 1_546
N4' Cu3' N4 26(10) 1_546 1_546
Cu3 Cu3' N3 59.2(5) . .
N3' Cu3' N3 26.2(9) . .
N4' Cu3' N3 145(10) 1_546 .
N4 Cu3' N3 119(6) 1_546 .
Cu3 Cu3' H41 130(4) . .
N3' Cu3' H41 102(5) . .
N4' Cu3' H41 95(10) 1_546 .
N4 Cu3' H41 110(8) 1_546 .
N3 Cu3' H41 113(5) . .
O14' Cl1 O13' 115(2) . .
O14' Cl1 O12 104(2) . .
O13' Cl1 O12 111.3(18) . .
O14' Cl1 O13 110(3) . .
O12 Cl1 O13 110.6(13) . .
O14' Cl1 O11 113(3) . .
O13' Cl1 O11 103(2) . .
O12 Cl1 O11 110.4(11) . .
O13 Cl1 O11 109.2(13) . .
O13' Cl1 O14 115(2) . .
O12 Cl1 O14 110.5(12) . .
O13 Cl1 O14 109.4(13) . .
O11 Cl1 O14 106.7(12) . .
O16 Cl2 O17 109.5(14) . .
O16 Cl2 O15 109.8(14) . .
O17 Cl2 O15 109.4(14) . .
O16 Cl2 O18 109.6(13) . .
O17 Cl2 O18 109.4(14) . .
O15 Cl2 O18 109.1(14) . .
O1 C1 O2 126.9(9) . .
O1 C1 C4 116.1(10) . .
O2 C1 C4 117.0(9) . .
C7 C2 C3 119.6(12) . .
C7 C2 H2A 120.2 . .
C3 C2 H2A 120.2 . .
C4 C3 C2 120.3(10) . .
C4 C3 H3A 119.8 . .
C2 C3 H3A 119.8 . .
C3 C4 C5 118.7(10) . .
C3 C4 C1 120.5(10) . .
C5 C4 C1 120.8(10) . .
C6 C5 C4 121.1(11) . .
C6 C5 H5A 119.5 . .
C4 C5 H5A 119.5 . .
C5 C6 C7 120.1(11) . .
C5 C6 H6A 119.9 . .
C7 C6 H6A 119.9 . .
C2 C7 C6 119.9(11) . .
C2 C7 C10 118.6(11) . .
C6 C7 C10 121.5(11) . .
C9 C8 N1 124.0(11) . .
C9 C8 H8A 118.0 . .
N1 C8 H8A 118.0 . .
C8 C9 C10 120.9(12) . .
C8 C9 H9A 119.5 . .
C10 C9 H9A 119.5 . .
C9 C10 C11 115.7(10) . .
C9 C10 C7 123.6(11) . .
C11 C10 C7 120.7(10) . .
C12 C11 C10 118.9(10) . .
C12 C11 H11A 120.6 . .
C10 C11 H11A 120.6 . .
N1 C12 C11 123.2(10) . .
N1 C12 H12A 118.4 . .
C11 C12 H12A 118.4 . .
O3 C13 O4 127.6(10) . .
O3 C13 C16 118.0(10) . .
O4 C13 C16 114.3(10) . .
C19 C14 C15 120.7(11) . .
C19 C14 H14A 119.6 . .
C15 C14 H14A 119.6 . .
C14 C15 C16 120.9(11) . .
C14 C15 H15A 119.5 . .
C16 C15 H15A 119.5 . .
C17 C16 C15 116.8(10) . .
C17 C16 C13 122.4(10) . .
C15 C16 C13 120.8(10) . .
C18 C17 C16 124.0(11) . .
C18 C17 H17A 118.0 . .
C16 C17 H17A 118.0 . .
C17 C18 C19 118.8(11) . .
C17 C18 H18A 120.6 . .
C19 C18 H18A 120.6 . .
C14 C19 C18 118.5(10) . .
C14 C19 C22 119.3(10) . .
C18 C19 C22 122.1(10) . .
N2 C20 C21 122.7(10) . .
N2 C20 H20A 118.6 . .
C21 C20 H20A 118.6 . .
C20 C21 C22 122.5(10) . .
C20 C21 H21A 118.8 . .
C22 C21 H21A 118.8 . .
C21 C22 C23 114.3(10) . .
C21 C22 C19 122.6(10) . .
C23 C22 C19 123.1(10) . .
C24 C23 C22 121.5(11) . .
C24 C23 H23A 119.2 . .
C22 C23 H23A 119.2 . .
C23 C24 N2 120.8(10) . .
C23 C24 H24A 119.6 . .
N2 C24 H24A 119.6 . .
O5 C25 O6 125.4(10) . .
O5 C25 C31 115.9(9) . .
O6 C25 C31 118.6(9) . .
C27 C26 C31 121.4(12) . .
C27 C26 H26A 119.3 . .
C31 C26 H26A 119.3 . .
C26 C27 C28 120.3(12) . .
C26 C27 H27A 119.8 . .
C28 C27 H27A 119.8 . .
C29 C28 C27 117.6(11) . .
C29 C28 C34 120.8(14) . .
C27 C28 C34 119.5(15) . .
C29 C28 C34' 120.3(15) . .
C27 C28 C34' 121.3(16) . .
C30 C29 C28 121.0(11) . .
C30 C29 H29A 119.5 . .
C28 C29 H29A 119.5 . .
C29 C30 C31 122.2(12) . .
C29 C30 H30A 118.9 . .
C31 C30 H30A 118.9 . .
C26 C31 C30 117.0(11) . .
C26 C31 C25 120.3(10) . .
C30 C31 C25 122.7(10) . .
C33' C32' N3' 120.0 . .
C33' C32' H32A 120.0 . .
N3' C32' H32A 120.0 . .
C32' C33' C34' 120.0 . .
C32' C33' H33A 120.0 . .
C34' C33' H33A 120.0 . .
C35' C34' C33' 120.0 . .
C35' C34' C28 123.9(18) . .
C33' C34' C28 115.1(17) . .
C34' C35' C36' 120.0 . .
C34' C35' H35A 120.0 . .
C36' C35' H35A 120.0 . .
N3' C36' C35' 120.0 . .
N3' C36' H36A 120.0 . .
C35' C36' H36A 120.0 . .
C36' N3' C32' 120.0 . .
C36' N3' Cu3' 120.5(16) . .
C32' N3' Cu3' 119.5(16) . .
C36' N3' Cu3 137.6(15) . .
C32' N3' Cu3 91.6(15) . .
C33 C32 N3 120.0 . .
C33 C32 H32B 120.0 . .
N3 C32 H32B 120.0 . .
C32 C33 C34 120.0 . .
C32 C33 H33B 120.0 . .
C34 C33 H33B 120.0 . .
C35 C34 C33 120.0 . .
C35 C34 C28 125.5(14) . .
C33 C34 C28 114.5(14) . .
C36 C35 C34 120.0 . .
C36 C35 H35B 120.0 . .
C34 C35 H35B 120.0 . .
C35 C36 N3 120.0 . .
C35 C36 H36B 120.0 . .
N3 C36 H36B 120.0 . .
C36 N3 C32 120.0 . .
C36 N3 Cu3 120.8(9) . .
C32 N3 Cu3 118.8(9) . .
C36 N3 Cu3' 134.2(9) . .
C32 N3 Cu3' 97.7(9) . .
O7 C37 O8 123.6(10) . .
O7 C37 C40 116.6(10) . .
O8 C37 C40 119.7(10) . .
C39 C38 C43 122.2(13) . .
C39 C38 H38A 118.9 . .
C43 C38 H38A 118.9 . .
C38 C39 C40 120.1(12) . .
C38 C39 H39A 119.9 . .
C40 C39 H39A 119.9 . .
C41 C40 C39 116.1(11) . .
C41 C40 C37 124.1(10) . .
C39 C40 C37 119.8(11) . .
C40 C41 C42 123.9(12) . .
C40 C41 H41A 118.0 . .
C42 C41 H41A 118.0 . .
C41 C42 C43 120.5(13) . .
C41 C42 H42A 119.7 . .
C43 C42 H42A 119.7 . .
C42 C43 C38 117.0(12) . .
C42 C43 C46 119.7(13) . .
C38 C43 C46 122.8(13) . .
C42 C43 C46' 130.0(16) . .
C38 C43 C46' 112.7(16) . .
C45 C44 N4 120.0 . .
C45 C44 H44A 120.0 . .
N4 C44 H44A 120.0 . .
C44 C45 C46 120.0 . .
C44 C45 H45A 120.0 . .
C46 C45 H45A 120.0 . .
C47 C46 C45 120.0 . .
C47 C46 C43 120.6(11) . .
C45 C46 C43 119.4(11) . .
C46 C47 C48 120.0 . .
C46 C47 H47A 120.0 . .
C48 C47 H47A 120.0 . .
C47 C48 N4 120.0 . .
C47 C48 H48A 120.0 . .
N4 C48 H48A 120.0 . .
C48 N4 C44 120.0 . .
C48 N4 Cu3 117.6(9) . 1_564
C44 N4 Cu3 122.0(8) . 1_564
C48 N4 Cu3' 131.6(8) . 1_564
C44 N4 Cu3' 100.1(8) . 1_564
C45' C44' N4' 120.0 . .
C45' C44' H44B 120.0 . .
N4' C44' H44B 120.0 . .
C44' C45' C46' 120.0 . .
C44' C45' H45B 120.0 . .
C46' C45' H45B 120.0 . .
C45' C46' C47' 120.0 . .
C45' C46' C43 110(2) . .
C47' C46' C43 130(2) . .
C46' C47' C48' 120.0 . .
C46' C47' H47B 120.0 . .
C48' C47' H47B 120.0 . .
N4' C48' C47' 120.0 . .
N4' C48' H48B 120.0 . .
C47' C48' H48B 120.0 . .
C48' N4' C44' 120.0 . .
C48' N4' Cu3' 121(2) . 1_564
C44' N4' Cu3' 118(2) . 1_564
C48' N4' Cu3 142.5(18) . 1_564
C44' N4' Cu3 86.5(18) . 1_564
C8 N1 C12 117.0(9) . .
C8 N1 Cu1 122.7(7) . 1_565
C12 N1 Cu1 119.6(7) . 1_565
C20 N2 C24 117.9(9) . .
C20 N2 Cu2 121.1(7) . 1_556
C24 N2 Cu2 120.7(7) . 1_556
C1 O1 Eu 137.0(7) . .
C1 O2 Cu2 128.3(6) . .
C13 O3 Cu1 126.9(7) . .
C13 O4 Eu 138.0(7) . .
C25 O5 Eu 155.7(8) . .
C25 O6 Eu 124.6(6) . 2_767
C37 O7 Eu 154.8(7) . .
C37 O8 Eu 126.4(6) . 2_767
Cu1 O9 Cu2 97.7(3) . .
Cu1 O9 H0B 131.3 . .
Cu2 O9 H0B 131.1 . .
Cu1 O10 Cu2 99.5(3) . .
Cu1 O10 Eu 110.5(3) . .
Cu2 O10 Eu 111.5(3) . .
Cu1 O10 H0A 111.5 . .
Cu2 O10 H0A 111.5 . .
Eu O10 H0A 111.7 . .
Eu O1W H1WC 109.7 . .
Eu O1W H1WA 109.1 . .
H1WC O1W H1WA 109.8 . .
H21 O2W H22 107.1(18) . .
H31 O3W H32 109(3) . .
H41 O4W H42 108(3) . .

loop_
_geom_bond_atom_site_label_1
_geom_bond_atom_site_label_2
_geom_bond_distance
_geom_bond_site_symmetry_2
Eu O5 2.361(7) .
Eu O7 2.374(8) .
Eu O1 2.393(7) .
Eu O4 2.398(7) .
Eu O10 2.409(7) .
Eu O8 2.468(7) 2_767
Eu O6 2.483(7) 2_767
Eu O1W 2.506(9) .
Cu1 O10 1.932(6) .
Cu1 O9 1.950(7) .
Cu1 O3 1.976(7) .
Cu1 N1 1.982(8) 1_545
Cu1 Cu2 2.952(2) .
Cu2 O10 1.936(6) .
Cu2 O2 1.971(7) .
Cu2 O9 1.972(7) .
Cu2 N2 2.010(9) 1_554
Cu3 Cu3' 1.483(9) .
Cu3 N4 2.03(5) 1_546
Cu3 N3 2.036(13) .
Cu3 N3' 2.35(2) .
Cu3 N4' 2.5(2) 1_546
Cu3' N3' 1.954(18) .
Cu3' N4' 2.07(6) 1_546
Cu3' N4 2.29(14) 1_546
Cu3' N3 2.348(15) .
Cu3' H41 1.89(7) .
Cl1 O14' 1.35(3) .
Cl1 O13' 1.39(2) .
Cl1 O12 1.431(9) .
Cl1 O13 1.440(9) .
Cl1 O11 1.445(9) .
Cl1 O14 1.447(9) .
Cl2 O16 1.440(10) .
Cl2 O17 1.440(10) .
Cl2 O15 1.441(10) .
Cl2 O18 1.447(10) .
C1 O1 1.267(12) .
C1 O2 1.267(13) .
C1 C4 1.496(14) .
C2 C7 1.384(16) .
C2 C3 1.407(15) .
C2 H2A 0.9300 .
C3 C4 1.381(15) .
C3 H3A 0.9300 .
C4 C5 1.404(15) .
C5 C6 1.363(15) .
C5 H5A 0.9300 .
C6 C7 1.392(16) .
C6 H6A 0.9300 .
C7 C10 1.487(15) .
C8 C9 1.340(15) .
C8 N1 1.341(14) .
C8 H8A 0.9300 .
C9 C10 1.404(17) .
C9 H9A 0.9300 .
C10 C11 1.437(16) .
C11 C12 1.371(15) .
C11 H11A 0.9300 .
C12 N1 1.364(14) .
C12 H12A 0.9300 .
C13 O3 1.236(13) .
C13 O4 1.286(13) .
C13 C16 1.492(14) .
C14 C19 1.364(16) .
C14 C15 1.389(15) .
C14 H14A 0.9300 .
C15 C16 1.398(15) .
C15 H15A 0.9300 .
C16 C17 1.381(16) .
C17 C18 1.335(16) .
C17 H17A 0.9300 .
C18 C19 1.439(15) .
C18 H18A 0.9300 .
C19 C22 1.478(14) .
C20 N2 1.325(13) .
C20 C21 1.359(14) .
C20 H20A 0.9300 .
C21 C22 1.372(14) .
C21 H21A 0.9300 .
C22 C23 1.422(15) .
C23 C24 1.362(15) .
C23 H23A 0.9300 .
C24 N2 1.375(14) .
C24 H24A 0.9300 .
C25 O5 1.233(13) .
C25 O6 1.274(12) .
C25 C31 1.537(14) .
C26 C27 1.365(17) .
C26 C31 1.378(16) .
C26 H26A 0.9300 .
C27 C28 1.402(18) .
C27 H27A 0.9300 .
C28 C29 1.376(18) .
C28 C34 1.476(18) .
C28 C34' 1.61(2) .
C29 C30 1.348(16) .
C29 H29A 0.9300 .
C30 C31 1.383(15) .
C30 H30A 0.9300 .
C32' C33' 1.3900 .
C32' N3' 1.3900 .
C32' H32A 0.9300 .
C33' C34' 1.3900 .
C33' H33A 0.9300 .
C34' C35' 1.3900 .
C35' C36' 1.3900 .
C35' H35A 0.9300 .
C36' N3' 1.3900 .
C36' H36A 0.9300 .
C32 C33 1.3900 .
C32 N3 1.3900 .
C32 H32B 0.9300 .
C33 C34 1.3900 .
C33 H33B 0.9300 .
C34 C35 1.3900 .
C35 C36 1.3900 .
C35 H35B 0.9300 .
C36 N3 1.3900 .
C36 H36B 0.9300 .
C37 O7 1.247(13) .
C37 O8 1.275(12) .
C37 C40 1.479(14) .
C38 C39 1.371(17) .
C38 C43 1.393(19) .
C38 H38A 0.9300 .
C39 C40 1.403(17) .
C39 H39A 0.9300 .
C40 C41 1.363(16) .
C41 C42 1.363(15) .
C41 H41A 0.9300 .
C42 C43 1.366(18) .
C42 H42A 0.9300 .
C43 C46 1.501(16) .
C43 C46' 1.52(2) .
C44 C45 1.3900 .
C44 N4 1.3900 .
C44 H44A 0.9300 .
C45 C46 1.3900 .
C45 H45A 0.9300 .
C46 C47 1.3900 .
C47 C48 1.3900 .
C47 H47A 0.9300 .
C48 N4 1.3900 .
C48 H48A 0.9300 .
N4 Cu3 2.031(10) 1_564
N4 Cu3' 2.293(15) 1_564
C44' C45' 1.3900 .
C44' N4' 1.3900 .
C44' H44B 0.9300 .
C45' C46' 1.3900 .
C45' H45B 0.9300 .
C46' C47' 1.3900 .
C47' C48' 1.3900 .
C47' H47B 0.9300 .
C48' N4' 1.3900 .
C48' H48B 0.9300 .
N4' Cu3' 2.07(2) 1_564
N4' Cu3 2.48(3) 1_564
N1 Cu1 1.982(8) 1_565
N2 Cu2 2.010(9) 1_556
O6 Eu 2.483(7) 2_767
O8 Eu 2.468(7) 2_767
O9 H0B 0.8999 .
O10 H0A 0.9601 .
O1W H1WC 0.8500 .
O1W H1WA 0.8501 .
O2W H21 0.833(10) .
O2W H22 0.831(10) .
O3W H31 0.82(2) .
O3W H32 0.82(2) .
O4W H41 0.83(2) .
O4W H42 0.82(2) .

loop_
_geom_hbond_atom_site_label_D
_geom_hbond_atom_site_label_H
_geom_hbond_atom_site_label_A
_geom_hbond_distance_DH
_geom_hbond_distance_HA
_geom_hbond_distance_DA
_geom_hbond_angle_DHA
_geom_hbond_site_symmetry_A
O9 H0B O2W 0.90 2.29 2.874(11) 122.4 .
O10 H0A O3W 0.96 1.90 2.849(19) 168.3 .
O4W H42 O5 0.82(2) 2.37(6) 3.142(14) 157(13) 2_768
